data_4339679
loop_
_publ_author_name
'Ainscough, Eric W.'
'Brodie, Andrew M.'
'Derwahl, Andreas'
'Kirk, Steve'
'Otter, Carl A.'

_publ_section_title
;
 Conformationally rigid chelate rings in metal complexes of
 pyridyloxy-substituted 2,2'-dioxybiphenyl-cyclotetra- and
 cyclotriphosphazene platforms.
;
_journal_issue 23
_journal_name_full 'Inorganic chemistry'
_journal_page_first 9841
_journal_page_last 9852
_journal_paper_doi 10.1021/ic701241v
_journal_volume 46
_journal_year 2007
_chemical_formula_sum 'C38 H32 Cl2 N6 O6.5 P3 Zn'
_chemical_formula_weight 905.92
_chemical_name_systematic
; 
 ? 
;
_space_group_IT_number 2
_symmetry_cell_setting triclinic
_symmetry_space_group_name_Hall '-P 1'
_symmetry_space_group_name_H-M 'P -1'
_atom_sites_solution_hydrogens geom
_atom_sites_solution_primary direct
_atom_sites_solution_secondary difmap
_audit_creation_method SHELXL-97
_cell_angle_alpha 109.9440(10)
_cell_angle_beta 95.7330(10)
_cell_angle_gamma 112.5800(10)
_cell_formula_units_Z 2
_cell_length_a 11.7837(2)
_cell_length_b 14.1371(3)
_cell_length_c 14.4231(3)
_cell_measurement_temperature 150(2)
_cell_volume 2010.35(7)
_computing_structure_refinement 'SHELXL-97 (Sheldrick, 1997)'
_computing_structure_solution 'SHELXS-97 (Sheldrick, 1990)'
_diffrn_ambient_temperature 150(2)
_diffrn_measured_fraction_theta_full 0.989
_diffrn_measured_fraction_theta_max 0.989
_diffrn_measurement_device_type 'area detector'
_diffrn_measurement_method 'omega scans'
_diffrn_radiation_monochromator graphite
_diffrn_radiation_source 'fine-focus sealed tube'
_diffrn_radiation_type MoK\a
_diffrn_radiation_wavelength 0.71073
_diffrn_reflns_av_R_equivalents 0.0000
_diffrn_reflns_av_sigmaI/netI 0.0265
_diffrn_reflns_limit_h_max 14
_diffrn_reflns_limit_h_min -14
_diffrn_reflns_limit_k_max 16
_diffrn_reflns_limit_k_min -17
_diffrn_reflns_limit_l_max 17
_diffrn_reflns_limit_l_min 0
_diffrn_reflns_number 7924
_diffrn_reflns_theta_full 26.13
_diffrn_reflns_theta_max 26.13
_diffrn_reflns_theta_min 1.56
_exptl_absorpt_coefficient_mu 0.926
_exptl_absorpt_correction_T_max 0.850707
_exptl_absorpt_correction_T_min 0.700227
_exptl_absorpt_correction_type multi-scan
_exptl_absorpt_process_details 'Acta Cryst., 1995, A51, 33'
_exptl_crystal_colour block
_exptl_crystal_density_diffrn 1.496
_exptl_crystal_density_method 'not measured'
_exptl_crystal_description colourless
_exptl_crystal_F_000 926
_exptl_crystal_size_max 0.42
_exptl_crystal_size_mid 0.28
_exptl_crystal_size_min 0.24
_refine_diff_density_max 0.379
_refine_diff_density_min -0.438
_refine_diff_density_rms 0.052
_refine_ls_extinction_method none
_refine_ls_goodness_of_fit_ref 1.034
_refine_ls_hydrogen_treatment constr
_refine_ls_matrix_type full
_refine_ls_number_parameters 499
_refine_ls_number_reflns 7924
_refine_ls_number_restraints 6
_refine_ls_restrained_S_all 1.044
_refine_ls_R_factor_all 0.0333
_refine_ls_R_factor_gt 0.0276
_refine_ls_shift/su_max 0.009
_refine_ls_shift/su_mean 0.000
_refine_ls_structure_factor_coef Fsqd
_refine_ls_weighting_details 'calc w=1/[\s^2^(Fo^2^)+(0.0428P)^2^+0.5494P] where P=(Fo^2^+2Fc^2^)/3'
_refine_ls_weighting_scheme calc
_refine_ls_wR_factor_gt 0.0731
_refine_ls_wR_factor_ref 0.0759
_reflns_number_gt 6904
_reflns_number_total 7924
_reflns_threshold_expression >2sigma(I)
_cod_data_source_file ic701241v-file002.cif
_cod_data_source_block xad15
_cod_original_cell_volume 2010.34(7)
_cod_original_sg_symbol_H-M P-1
_cod_database_code 4339679

loop_
_symmetry_equiv_pos_as_xyz
'x, y, z'
'-x, -y, -z'

loop_
_atom_site_label
_atom_site_type_symbol
_atom_site_fract_x
_atom_site_fract_y
_atom_site_fract_z
_atom_site_U_iso_or_equiv
_atom_site_adp_type
_atom_site_occupancy
_atom_site_symmetry_multiplicity
_atom_site_calc_flag
_atom_site_refinement_flags
_atom_site_disorder_assembly
_atom_site_disorder_group
Zn1 Zn 0.238591(19) 0.425542(16) 0.326673(14) 0.02449(7) Uani 1 1 d . . .
Cl1 Cl 0.14331(4) 0.48052(4) 0.22862(3) 0.03370(11) Uani 1 1 d . . .
Cl2 Cl 0.21558(5) 0.25051(4) 0.25862(4) 0.03561(11) Uani 1 1 d . . .
N11 N 0.42863(14) 0.53816(12) 0.36065(10) 0.0233(3) Uani 1 1 d . . .
N21 N 0.15660(13) 0.42720(12) 0.44670(10) 0.0241(3) Uani 1 1 d . . .
P1 P 0.41557(4) 0.66342(3) 0.60632(3) 0.02071(10) Uani 1 1 d . . .
P2 P 0.47158(4) 0.72436(3) 0.81243(3) 0.02009(9) Uani 1 1 d . . .
P3 P 0.55291(4) 0.88479(3) 0.73438(3) 0.02164(10) Uani 1 1 d . . .
N1 N 0.40714(14) 0.63046(11) 0.69947(10) 0.0228(3) Uani 1 1 d . . .
N2 N 0.54013(14) 0.85039(11) 0.82722(10) 0.0236(3) Uani 1 1 d . . .
N3 N 0.49133(14) 0.78844(12) 0.62218(10) 0.0251(3) Uani 1 1 d . . .
O1 O 0.46613(11) 0.58508(9) 0.53257(8) 0.0228(2) Uani 1 1 d . . .
O2 O 0.27473(11) 0.61794(9) 0.53672(8) 0.0238(2) Uani 1 1 d . . .
O3 O 0.56220(11) 0.68782(10) 0.86449(8) 0.0245(3) Uani 1 1 d . . .
O4 O 0.37130(11) 0.71997(10) 0.87860(9) 0.0237(2) Uani 1 1 d . . .
O5 O 0.69612(11) 0.95557(10) 0.73874(9) 0.0264(3) Uani 1 1 d . . .
O6 O 0.49678(11) 0.97331(9) 0.75217(9) 0.0254(3) Uani 1 1 d . . .
C11 C 0.51114(16) 0.60166(14) 0.45162(12) 0.0232(3) Uani 1 1 d . . .
C12 C 0.63672(18) 0.67489(15) 0.46918(14) 0.0308(4) Uani 1 1 d . . .
H12 H 0.6913 0.7206 0.5365 0.037 Uiso 1 1 calc R . .
C13 C 0.67978(19) 0.67887(17) 0.38411(16) 0.0370(4) Uani 1 1 d . . .
H13 H 0.7660 0.7272 0.3921 0.044 Uiso 1 1 calc R . .
C14 C 0.59681(19) 0.61222(17) 0.28765(15) 0.0342(4) Uani 1 1 d . . .
H14 H 0.6253 0.6132 0.2285 0.041 Uiso 1 1 calc R . .
C15 C 0.47266(18) 0.54465(15) 0.27887(13) 0.0294(4) Uani 1 1 d . . .
H15 H 0.4151 0.5005 0.2126 0.035 Uiso 1 1 calc R . .
C21 C 0.17910(16) 0.51850(14) 0.52881(12) 0.0235(3) Uani 1 1 d . . .
C22 C 0.11153(17) 0.51901(16) 0.60104(13) 0.0284(4) Uani 1 1 d . . .
H22 H 0.1309 0.5867 0.6581 0.034 Uiso 1 1 calc R . .
C23 C 0.01426(18) 0.41763(17) 0.58796(14) 0.0329(4) Uani 1 1 d . . .
H23 H -0.0346 0.4142 0.6363 0.039 Uiso 1 1 calc R . .
C24 C -0.01075(18) 0.32150(16) 0.50353(15) 0.0338(4) Uani 1 1 d . . .
H24 H -0.0769 0.2510 0.4931 0.041 Uiso 1 1 calc R . .
C25 C 0.06109(17) 0.32915(15) 0.43496(14) 0.0301(4) Uani 1 1 d . . .
H25 H 0.0429 0.2628 0.3768 0.036 Uiso 1 1 calc R . .
C31 C 0.61279(17) 0.73969(15) 0.97139(12) 0.0267(4) Uani 1 1 d . . .
C32 C 0.74053(18) 0.81178(17) 1.01054(14) 0.0352(4) Uani 1 1 d . . .
H32 H 0.7927 0.8282 0.9666 0.042 Uiso 1 1 calc R . .
C33 C 0.7917(2) 0.8602(2) 1.11560(16) 0.0455(5) Uani 1 1 d . . .
H33 H 0.8800 0.9101 1.1444 0.055 Uiso 1 1 calc R . .
C34 C 0.7144(2) 0.8358(2) 1.17829(15) 0.0451(5) Uani 1 1 d . . .
H34 H 0.7496 0.8704 1.2503 0.054 Uiso 1 1 calc R . .
C35 C 0.5868(2) 0.76191(18) 1.13765(14) 0.0381(5) Uani 1 1 d . . .
H35 H 0.5348 0.7458 1.1818 0.046 Uiso 1 1 calc R . .
C36 C 0.53325(18) 0.71042(16) 1.03169(13) 0.0293(4) Uani 1 1 d . . .
C41 C 0.32115(17) 0.63065(15) 0.90804(13) 0.0268(4) Uani 1 1 d . . .
C42 C 0.19419(19) 0.55517(17) 0.86491(14) 0.0366(4) Uani 1 1 d . . .
H42 H 0.1435 0.5613 0.8138 0.044 Uiso 1 1 calc R . .
C43 C 0.1420(2) 0.4702(2) 0.89752(18) 0.0525(6) Uani 1 1 d . . .
H43 H 0.0546 0.4174 0.8689 0.063 Uiso 1 1 calc R . .
C44 C 0.2169(3) 0.4621(2) 0.97161(19) 0.0593(7) Uani 1 1 d . . .
H44 H 0.1813 0.4027 0.9927 0.071 Uiso 1 1 calc R . .
C45 C 0.3428(2) 0.5396(2) 1.01509(17) 0.0493(6) Uani 1 1 d . . .
H45 H 0.3929 0.5336 1.0667 0.059 Uiso 1 1 calc R . .
C46 C 0.39792(19) 0.62650(16) 0.98476(14) 0.0315(4) Uani 1 1 d . . .
C51 C 0.76777(17) 1.05996(15) 0.82304(13) 0.0298(4) Uani 1 1 d . . .
C52 C 0.85839(18) 1.0674(2) 0.89657(15) 0.0412(5) Uani 1 1 d . . .
H52 H 0.8707 1.0035 0.8920 0.049 Uiso 1 1 calc R . .
C53 C 0.9318(2) 1.1720(2) 0.97828(17) 0.0553(7) Uani 1 1 d . . .
H53 H 0.9947 1.1798 1.0308 0.066 Uiso 1 1 calc R . .
C54 C 0.9134(2) 1.2632(2) 0.98298(18) 0.0574(7) Uani 1 1 d . . .
H54 H 0.9637 1.3339 1.0391 0.069 Uiso 1 1 calc R . .
C55 C 0.8234(2) 1.25410(18) 0.90791(17) 0.0476(6) Uani 1 1 d . . .
H55 H 0.8133 1.3189 0.9123 0.057 Uiso 1 1 calc R . .
C56 C 0.74647(19) 1.15101(15) 0.82510(14) 0.0336(4) Uani 1 1 d . . .
C61 C 0.52896(19) 1.04815(15) 0.70493(13) 0.0294(4) Uani 1 1 d . . .
C62 C 0.4368(2) 1.03257(18) 0.62715(15) 0.0407(5) Uani 1 1 d . . .
H62 H 0.3550 0.9698 0.6031 0.049 Uiso 1 1 calc R . .
C63 C 0.4662(3) 1.1109(2) 0.58455(18) 0.0547(7) Uani 1 1 d . . .
H63 H 0.4046 1.1013 0.5299 0.066 Uiso 1 1 calc R . .
C64 C 0.5836(3) 1.2017(2) 0.62120(19) 0.0573(7) Uani 1 1 d . . .
H64 H 0.6026 1.2554 0.5923 0.069 Uiso 1 1 calc R . .
C65 C 0.6742(3) 1.21637(18) 0.69927(18) 0.0488(6) Uani 1 1 d . . .
H65 H 0.7551 1.2803 0.7239 0.059 Uiso 1 1 calc R . .
C66 C 0.6495(2) 1.13854(15) 0.74325(14) 0.0332(4) Uani 1 1 d . . .
C91A C 0.3353(12) 0.9524(11) 0.9223(6) 0.0462(7) Uani 0.773(6) 1 d PD A 1
H91A H 0.3763 0.9201 0.9566 0.069 Uiso 0.773(6) 1 calc PR A 1
H92B H 0.2858 0.9813 0.9645 0.069 Uiso 0.773(6) 1 calc PR A 1
H93C H 0.4007 1.0139 0.9127 0.069 Uiso 0.773(6) 1 calc PR A 1
C90A C 0.2519(3) 0.8670(3) 0.8246(3) 0.0445(8) Uani 0.773(6) 1 d PD A 1
N90A N 0.1882(3) 0.8021(4) 0.7463(3) 0.0805(13) Uani 0.773(6) 1 d PD A 1
C91B C 0.333(4) 0.948(4) 0.921(2) 0.0462(7) Uani 0.227(6) 1 d PD A 2
H91D H 0.2946 0.8993 0.9554 0.069 Uiso 0.227(6) 1 calc PR A 2
H91E H 0.3469 1.0243 0.9614 0.069 Uiso 0.227(6) 1 calc PR A 2
H91F H 0.4152 0.9479 0.9135 0.069 Uiso 0.227(6) 1 calc PR A 2
C90B C 0.2459(13) 0.9032(12) 0.8167(10) 0.0445(8) Uani 0.227(6) 1 d PD A 2
N90B N 0.1826(12) 0.8618(13) 0.7408(9) 0.0805(13) Uani 0.227(6) 1 d PD A 2

loop_
_atom_site_aniso_label
_atom_site_aniso_U_11
_atom_site_aniso_U_22
_atom_site_aniso_U_33
_atom_site_aniso_U_23
_atom_site_aniso_U_13
_atom_site_aniso_U_12
Zn1 0.02796(12) 0.02706(11) 0.01793(10) 0.00748(8) 0.00677(8) 0.01321(9)
Cl1 0.0350(2) 0.0415(3) 0.0262(2) 0.01536(19) 0.00415(18) 0.0184(2)
Cl2 0.0428(3) 0.0292(2) 0.0352(2) 0.00873(19) 0.0183(2) 0.0185(2)
N11 0.0279(8) 0.0268(7) 0.0214(7) 0.0122(6) 0.0089(6) 0.0159(6)
N21 0.0235(7) 0.0293(7) 0.0200(7) 0.0090(6) 0.0056(6) 0.0133(6)
P1 0.0260(2) 0.0215(2) 0.01620(19) 0.00827(16) 0.00548(16) 0.01173(17)
P2 0.0228(2) 0.0236(2) 0.01653(19) 0.00984(16) 0.00690(16) 0.01110(17)
P3 0.0254(2) 0.0207(2) 0.0198(2) 0.00921(17) 0.00854(17) 0.00992(17)
N1 0.0284(7) 0.0221(7) 0.0180(7) 0.0099(6) 0.0050(6) 0.0103(6)
N2 0.0276(8) 0.0244(7) 0.0180(7) 0.0083(6) 0.0069(6) 0.0111(6)
N3 0.0348(8) 0.0238(7) 0.0191(7) 0.0114(6) 0.0084(6) 0.0127(6)
O1 0.0299(6) 0.0251(6) 0.0184(5) 0.0109(5) 0.0094(5) 0.0150(5)
O2 0.0273(6) 0.0263(6) 0.0202(6) 0.0104(5) 0.0052(5) 0.0138(5)
O3 0.0292(6) 0.0320(6) 0.0173(5) 0.0107(5) 0.0075(5) 0.0178(5)
O4 0.0258(6) 0.0282(6) 0.0232(6) 0.0144(5) 0.0117(5) 0.0136(5)
O5 0.0272(6) 0.0255(6) 0.0262(6) 0.0100(5) 0.0123(5) 0.0110(5)
O6 0.0290(6) 0.0240(6) 0.0279(6) 0.0126(5) 0.0117(5) 0.0138(5)
C11 0.0289(9) 0.0264(8) 0.0228(8) 0.0132(7) 0.0111(7) 0.0169(7)
C12 0.0283(9) 0.0330(9) 0.0308(9) 0.0145(8) 0.0072(8) 0.0125(8)
C13 0.0304(10) 0.0421(11) 0.0457(11) 0.0255(9) 0.0171(9) 0.0152(9)
C14 0.0421(11) 0.0424(11) 0.0355(10) 0.0260(9) 0.0219(9) 0.0244(9)
C15 0.0392(10) 0.0346(10) 0.0230(8) 0.0146(8) 0.0120(8) 0.0214(8)
C21 0.0244(9) 0.0288(8) 0.0202(8) 0.0104(7) 0.0036(6) 0.0151(7)
C22 0.0299(9) 0.0389(10) 0.0192(8) 0.0097(7) 0.0068(7) 0.0201(8)
C23 0.0295(10) 0.0478(11) 0.0281(9) 0.0192(9) 0.0125(8) 0.0197(9)
C24 0.0271(10) 0.0368(10) 0.0333(10) 0.0151(8) 0.0081(8) 0.0098(8)
C25 0.0275(9) 0.0309(9) 0.0272(9) 0.0091(7) 0.0059(7) 0.0114(8)
C31 0.0330(10) 0.0347(9) 0.0184(8) 0.0110(7) 0.0056(7) 0.0211(8)
C32 0.0299(10) 0.0508(12) 0.0289(9) 0.0163(9) 0.0086(8) 0.0219(9)
C33 0.0319(11) 0.0648(14) 0.0306(10) 0.0133(10) 0.0017(8) 0.0199(10)
C34 0.0430(12) 0.0666(14) 0.0215(9) 0.0132(9) 0.0026(8) 0.0263(11)
C35 0.0441(12) 0.0550(12) 0.0231(9) 0.0199(9) 0.0102(8) 0.0263(10)
C36 0.0341(10) 0.0371(10) 0.0230(8) 0.0165(8) 0.0067(7) 0.0188(8)
C41 0.0316(9) 0.0295(9) 0.0218(8) 0.0141(7) 0.0118(7) 0.0118(8)
C42 0.0328(10) 0.0434(11) 0.0259(9) 0.0157(8) 0.0082(8) 0.0081(9)
C43 0.0448(13) 0.0496(13) 0.0412(12) 0.0227(10) 0.0094(10) -0.0032(10)
C44 0.0629(16) 0.0529(14) 0.0549(14) 0.0398(12) 0.0152(12) 0.0036(12)
C45 0.0580(15) 0.0552(14) 0.0399(12) 0.0348(11) 0.0121(10) 0.0175(12)
C46 0.0358(10) 0.0370(10) 0.0245(9) 0.0172(8) 0.0109(8) 0.0144(8)
C51 0.0235(9) 0.0315(9) 0.0247(9) 0.0081(7) 0.0121(7) 0.0045(7)
C52 0.0240(10) 0.0591(13) 0.0360(11) 0.0182(10) 0.0139(8) 0.0141(9)
C53 0.0233(10) 0.0848(19) 0.0336(11) 0.0106(12) 0.0071(9) 0.0126(11)
C54 0.0307(12) 0.0559(15) 0.0427(13) -0.0066(11) 0.0121(10) 0.0006(11)
C55 0.0398(12) 0.0330(11) 0.0440(12) 0.0009(9) 0.0187(10) 0.0022(9)
C56 0.0348(10) 0.0268(9) 0.0300(9) 0.0077(8) 0.0178(8) 0.0061(8)
C61 0.0469(11) 0.0250(8) 0.0245(8) 0.0118(7) 0.0158(8) 0.0212(8)
C62 0.0576(14) 0.0403(11) 0.0304(10) 0.0111(9) 0.0097(9) 0.0315(10)
C63 0.096(2) 0.0605(15) 0.0370(12) 0.0262(11) 0.0223(13) 0.0570(16)
C64 0.105(2) 0.0520(14) 0.0498(14) 0.0360(12) 0.0393(15) 0.0517(16)
C65 0.0755(17) 0.0301(10) 0.0516(13) 0.0225(10) 0.0355(13) 0.0247(11)
C66 0.0490(12) 0.0239(9) 0.0298(9) 0.0109(7) 0.0196(9) 0.0173(8)
C91A 0.0444(14) 0.0490(19) 0.0378(12) 0.0061(11) 0.0125(10) 0.0235(11)
C90A 0.0354(13) 0.048(2) 0.0503(16) 0.0141(16) 0.0075(12) 0.0246(15)
N90A 0.0583(17) 0.074(3) 0.0662(18) -0.0045(19) -0.0155(15) 0.0240(19)
C91B 0.0444(14) 0.0490(19) 0.0378(12) 0.0061(11) 0.0125(10) 0.0235(11)
C90B 0.0354(13) 0.048(2) 0.0503(16) 0.0141(16) 0.0075(12) 0.0246(15)
N90B 0.0583(17) 0.074(3) 0.0662(18) -0.0045(19) -0.0155(15) 0.0240(19)

loop_
_atom_type_symbol
_atom_type_description
_atom_type_scat_dispersion_real
_atom_type_scat_dispersion_imag
_atom_type_scat_source
C C 0.0033 0.0016 'International Tables Vol C Tables 4.2.6.8 and 6.1.1.4'
H H 0.0000 0.0000 'International Tables Vol C Tables 4.2.6.8 and 6.1.1.4'
N N 0.0061 0.0033 'International Tables Vol C Tables 4.2.6.8 and 6.1.1.4'
O O 0.0106 0.0060 'International Tables Vol C Tables 4.2.6.8 and 6.1.1.4'
P P 0.1023 0.0942 'International Tables Vol C Tables 4.2.6.8 and 6.1.1.4'
Cl Cl 0.1484 0.1585 'International Tables Vol C Tables 4.2.6.8 and 6.1.1.4'
Zn Zn 0.2839 1.4301 'International Tables Vol C Tables 4.2.6.8 and 6.1.1.4'

loop_
_geom_angle_atom_site_label_1
_geom_angle_atom_site_label_2
_geom_angle_atom_site_label_3
_geom_angle
N21 Zn1 N11 117.75(5)
N21 Zn1 Cl2 102.47(4)
N11 Zn1 Cl2 109.73(4)
N21 Zn1 Cl1 108.21(4)
N11 Zn1 Cl1 101.77(4)
Cl2 Zn1 Cl1 117.66(2)
C11 N11 C15 116.88(15)
C11 N11 Zn1 127.83(11)
C15 N11 Zn1 115.28(12)
C21 N21 C25 117.08(15)
C21 N21 Zn1 125.59(12)
C25 N21 Zn1 116.82(11)
N3 P1 N1 121.23(8)
N3 P1 O1 110.78(7)
N1 P1 O1 105.34(7)
N3 P1 O2 106.60(7)
N1 P1 O2 109.94(7)
O1 P1 O2 101.18(6)
N2 P2 N1 117.84(7)
N2 P2 O3 112.96(7)
N1 P2 O3 105.59(7)
N2 P2 O4 105.35(7)
N1 P2 O4 111.47(7)
O3 P2 O4 102.69(6)
N2 P3 O5 112.59(7)
N2 P3 N3 118.34(8)
O5 P3 N3 105.54(7)
N2 P3 O6 105.14(7)
O5 P3 O6 102.87(6)
N3 P3 O6 111.38(7)
P1 N1 P2 120.26(9)
P2 N2 P3 122.52(9)
P1 N3 P3 119.64(9)
C11 O1 P1 124.20(10)
C21 O2 P1 119.00(10)
C31 O3 P2 119.87(10)
C41 O4 P2 120.24(10)
C51 O5 P3 117.90(10)
C61 O6 P3 120.49(11)
N11 C11 C12 125.06(16)
N11 C11 O1 115.26(15)
C12 C11 O1 119.53(15)
C11 C12 C13 116.88(17)
C11 C12 H12 121.6
C13 C12 H12 121.6
C14 C13 C12 119.67(18)
C14 C13 H13 120.2
C12 C13 H13 120.2
C15 C14 C13 118.73(17)
C15 C14 H14 120.6
C13 C14 H14 120.6
N11 C15 C14 122.74(17)
N11 C15 H15 118.6
C14 C15 H15 118.6
N21 C21 C22 124.36(16)
N21 C21 O2 115.55(15)
C22 C21 O2 120.05(15)
C21 C22 C23 117.77(16)
C21 C22 H22 121.1
C23 C22 H22 121.1
C24 C23 C22 119.02(17)
C24 C23 H23 120.5
C22 C23 H23 120.5
C25 C24 C23 119.17(18)
C25 C24 H24 120.4
C23 C24 H24 120.4
N21 C25 C24 122.61(17)
N21 C25 H25 118.7
C24 C25 H25 118.7
C32 C31 C36 123.05(16)
C32 C31 O3 118.31(16)
C36 C31 O3 118.52(16)
C31 C32 C33 118.56(19)
C31 C32 H32 120.7
C33 C32 H32 120.7
C34 C33 C32 119.9(2)
C34 C33 H33 120.0
C32 C33 H33 120.0
C35 C34 C33 120.76(19)
C35 C34 H34 119.6
C33 C34 H34 119.6
C34 C35 C36 120.41(19)
C34 C35 H35 119.8
C36 C35 H35 119.8
C31 C36 C35 117.22(18)
C31 C36 C46 120.75(16)
C35 C36 C46 122.02(17)
C42 C41 C46 122.55(17)
C42 C41 O4 118.19(16)
C46 C41 O4 119.06(16)
C41 C42 C43 118.7(2)
C41 C42 H42 120.7
C43 C42 H42 120.7
C44 C43 C42 120.0(2)
C44 C43 H43 120.0
C42 C43 H43 120.0
C45 C44 C43 120.4(2)
C45 C44 H44 119.8
C43 C44 H44 119.8
C44 C45 C46 121.1(2)
C44 C45 H45 119.5
C46 C45 H45 119.5
C41 C46 C45 117.27(19)
C41 C46 C36 121.47(16)
C45 C46 C36 121.26(18)
C52 C51 C56 123.70(18)
C52 C51 O5 118.05(18)
C56 C51 O5 118.20(17)
C51 C52 C53 117.7(2)
C51 C52 H52 121.1
C53 C52 H52 121.1
C54 C53 C52 120.2(2)
C54 C53 H53 119.9
C52 C53 H53 119.9
C53 C54 C55 121.0(2)
C53 C54 H54 119.5
C55 C54 H54 119.5
C54 C55 C56 121.0(2)
C54 C55 H55 119.5
C56 C55 H55 119.5
C51 C56 C55 116.3(2)
C51 C56 C66 121.33(16)
C55 C56 C66 122.4(2)
C62 C61 C66 123.09(18)
C62 C61 O6 118.36(18)
C66 C61 O6 118.41(17)
C61 C62 C63 118.4(2)
C61 C62 H62 120.8
C63 C62 H62 120.8
C64 C63 C62 120.1(2)
C64 C63 H63 120.0
C62 C63 H63 120.0
C63 C64 C65 120.8(2)
C63 C64 H64 119.6
C65 C64 H64 119.6
C64 C65 C66 121.1(2)
C64 C65 H65 119.5
C66 C65 H65 119.5
C61 C66 C65 116.6(2)
C61 C66 C56 121.48(17)
C65 C66 C56 121.9(2)
N90A C90A C91A 177.8(7)
C90B C91B H91D 109.5
C90B C91B H91E 109.5
H91D C91B H91E 109.5
C90B C91B H91F 109.5
H91D C91B H91F 109.5
H91E C91B H91F 109.5
N90B C90B C91B 173(2)

loop_
_geom_bond_atom_site_label_1
_geom_bond_atom_site_label_2
_geom_bond_distance
Zn1 N21 2.0628(14)
Zn1 N11 2.0737(15)
Zn1 Cl2 2.2213(5)
Zn1 Cl1 2.2288(5)
N11 C11 1.321(2)
N11 C15 1.352(2)
N21 C21 1.330(2)
N21 C25 1.349(2)
P1 N3 1.5636(14)
P1 N1 1.5653(14)
P1 O1 1.5946(11)
P1 O2 1.6072(12)
P2 N2 1.5728(15)
P2 N1 1.5800(14)
P2 O3 1.5808(12)
P2 O4 1.5876(12)
P3 N2 1.5750(14)
P3 O5 1.5786(13)
P3 N3 1.5822(14)
P3 O6 1.5875(12)
O1 C11 1.3836(19)
O2 C21 1.381(2)
O3 C31 1.4070(19)
O4 C41 1.403(2)
O5 C51 1.408(2)
O6 C61 1.401(2)
C11 C12 1.377(3)
C12 C13 1.384(3)
C12 H12 0.9500
C13 C14 1.381(3)
C13 H13 0.9500
C14 C15 1.370(3)
C14 H14 0.9500
C15 H15 0.9500
C21 C22 1.373(2)
C22 C23 1.384(3)
C22 H22 0.9500
C23 C24 1.381(3)
C23 H23 0.9500
C24 C25 1.370(3)
C24 H24 0.9500
C25 H25 0.9500
C31 C32 1.372(3)
C31 C36 1.384(3)
C32 C33 1.386(3)
C32 H32 0.9500
C33 C34 1.379(3)
C33 H33 0.9500
C34 C35 1.377(3)
C34 H34 0.9500
C35 C36 1.400(3)
C35 H35 0.9500
C36 C46 1.481(3)
C41 C42 1.378(3)
C41 C46 1.390(3)
C42 C43 1.385(3)
C42 H42 0.9500
C43 C44 1.381(4)
C43 H43 0.9500
C44 C45 1.375(3)
C44 H44 0.9500
C45 C46 1.391(3)
C45 H45 0.9500
C51 C52 1.374(3)
C51 C56 1.394(3)
C52 C53 1.396(3)
C52 H52 0.9500
C53 C54 1.368(4)
C53 H53 0.9500
C54 C55 1.373(4)
C54 H54 0.9500
C55 C56 1.398(3)
C55 H55 0.9500
C56 C66 1.471(3)
C61 C62 1.375(3)
C61 C66 1.387(3)
C62 C63 1.392(3)
C62 H62 0.9500
C63 C64 1.367(4)
C63 H63 0.9500
C64 C65 1.372(4)
C64 H64 0.9500
C65 C66 1.402(3)
C65 H65 0.9500
C91A C90A 1.436(7)
C91A H91A 0.9800
C91A H92B 0.9800
C91A H93C 0.9800
C90A N90A 1.129(4)
C91B C90B 1.503(16)
C91B H91D 0.9800
C91B H91E 0.9800
C91B H91F 0.9800
C90B N90B 1.078(12)

loop_
_geom_torsion_atom_site_label_1
_geom_torsion_atom_site_label_2
_geom_torsion_atom_site_label_3
_geom_torsion_atom_site_label_4
_geom_torsion
N21 Zn1 N11 C11 10.38(16)
Cl2 Zn1 N11 C11 -106.23(14)
Cl1 Zn1 N11 C11 128.43(13)
N21 Zn1 N11 C15 -171.14(11)
Cl2 Zn1 N11 C15 72.25(12)
Cl1 Zn1 N11 C15 -53.09(12)
N11 Zn1 N21 C21 37.84(15)
Cl2 Zn1 N21 C21 158.30(13)
Cl1 Zn1 N21 C21 -76.72(14)
N11 Zn1 N21 C25 -150.63(12)
Cl2 Zn1 N21 C25 -30.17(13)
Cl1 Zn1 N21 C25 94.81(13)
N3 P1 N1 P2 2.18(15)
O1 P1 N1 P2 128.79(10)
O2 P1 N1 P2 -122.95(10)
N2 P2 N1 P1 1.61(14)
O3 P2 N1 P1 -125.65(10)
O4 P2 N1 P1 123.57(10)
N1 P2 N2 P3 -3.44(14)
O3 P2 N2 P3 120.19(10)
O4 P2 N2 P3 -128.48(10)
O5 P3 N2 P2 -122.19(10)
N3 P3 N2 P2 1.46(14)
O6 P3 N2 P2 126.56(10)
N1 P1 N3 P3 -4.22(15)
O1 P1 N3 P3 -128.33(10)
O2 P1 N3 P3 122.43(10)
N2 P3 N3 P1 2.39(14)
O5 P3 N3 P1 129.47(10)
O6 P3 N3 P1 -119.60(10)
N3 P1 O1 C11 -33.84(15)
N1 P1 O1 C11 -166.61(13)
O2 P1 O1 C11 78.90(13)
N3 P1 O2 C21 -166.05(11)
N1 P1 O2 C21 -32.92(13)
O1 P1 O2 C21 78.08(12)
N2 P2 O3 C31 63.65(14)
N1 P2 O3 C31 -166.20(13)
O4 P2 O3 C31 -49.31(14)
N2 P2 O4 C41 -160.71(12)
N1 P2 O4 C41 70.36(13)
O3 P2 O4 C41 -42.25(13)
N2 P3 O5 C51 -61.70(14)
N3 P3 O5 C51 167.80(13)
O6 P3 O5 C51 50.96(14)
N2 P3 O6 C61 159.29(13)
O5 P3 O6 C61 41.26(14)
N3 P3 O6 C61 -71.36(14)
C15 N11 C11 C12 1.4(2)
Zn1 N11 C11 C12 179.83(13)
C15 N11 C11 O1 -174.16(13)
Zn1 N11 C11 O1 4.3(2)
P1 O1 C11 N11 -99.17(15)
P1 O1 C11 C12 85.03(18)
N11 C11 C12 C13 -2.2(3)
O1 C11 C12 C13 173.18(16)
C11 C12 C13 C14 0.9(3)
C12 C13 C14 C15 0.9(3)
C11 N11 C15 C14 0.7(2)
Zn1 N11 C15 C14 -177.94(14)
C13 C14 C15 N11 -1.8(3)
C25 N21 C21 C22 -0.3(3)
Zn1 N21 C21 C22 171.19(13)
C25 N21 C21 O2 -178.00(14)
Zn1 N21 C21 O2 -6.5(2)
P1 O2 C21 N21 -96.77(15)
P1 O2 C21 C22 85.44(17)
N21 C21 C22 C23 0.6(3)
O2 C21 C22 C23 178.15(15)
C21 C22 C23 C24 -0.3(3)
C22 C23 C24 C25 -0.2(3)
C21 N21 C25 C24 -0.2(3)
Zn1 N21 C25 C24 -172.47(15)
C23 C24 C25 N21 0.4(3)
P2 O3 C31 C32 -108.98(17)
P2 O3 C31 C36 74.91(19)
C36 C31 C32 C33 -1.9(3)
O3 C31 C32 C33 -177.87(18)
C31 C32 C33 C34 -0.3(3)
C32 C33 C34 C35 1.3(4)
C33 C34 C35 C36 -0.2(3)
C32 C31 C36 C35 3.0(3)
O3 C31 C36 C35 178.89(16)
C32 C31 C36 C46 -175.98(18)
O3 C31 C36 C46 -0.1(3)
C34 C35 C36 C31 -1.9(3)
C34 C35 C36 C46 177.08(19)
P2 O4 C41 C42 -111.23(17)
P2 O4 C41 C46 73.71(18)
C46 C41 C42 C43 -1.7(3)
O4 C41 C42 C43 -176.54(18)
C41 C42 C43 C44 -0.2(4)
C42 C43 C44 C45 1.5(4)
C43 C44 C45 C46 -0.9(4)
C42 C41 C46 C45 2.2(3)
O4 C41 C46 C45 177.02(17)
C42 C41 C46 C36 -178.40(18)
O4 C41 C46 C36 -3.6(3)
C44 C45 C46 C41 -0.9(3)
C44 C45 C46 C36 179.7(2)
C31 C36 C46 C41 -46.4(3)
C35 C36 C46 C41 134.7(2)
C31 C36 C46 C45 133.0(2)
C35 C36 C46 C45 -45.9(3)
P3 O5 C51 C52 106.07(16)
P3 O5 C51 C56 -76.52(18)
C56 C51 C52 C53 0.8(3)
O5 C51 C52 C53 178.05(16)
C51 C52 C53 C54 -0.6(3)
C52 C53 C54 C55 -0.2(3)
C53 C54 C55 C56 1.0(3)
C52 C51 C56 C55 -0.1(3)
O5 C51 C56 C55 -177.33(16)
C52 C51 C56 C66 178.93(17)
O5 C51 C56 C66 1.7(2)
C54 C55 C56 C51 -0.8(3)
C54 C55 C56 C66 -179.82(19)
P3 O6 C61 C62 109.27(17)
P3 O6 C61 C66 -74.88(18)
C66 C61 C62 C63 0.4(3)
O6 C61 C62 C63 176.01(17)
C61 C62 C63 C64 -1.1(3)
C62 C63 C64 C65 0.8(3)
C63 C64 C65 C66 0.3(3)
C62 C61 C66 C65 0.7(3)
O6 C61 C66 C65 -174.96(16)
C62 C61 C66 C56 -178.67(17)
O6 C61 C66 C56 5.7(2)
C64 C65 C66 C61 -1.0(3)
C64 C65 C66 C56 178.32(19)
C51 C56 C66 C61 44.5(3)
C55 C56 C66 C61 -136.57(19)
C51 C56 C66 C65 -134.84(19)
C55 C56 C66 C65 44.1(3)
